data_7036741
loop_
_publ_author_name
'Ong, Yih Ching'
'Blair, Victoria L.'
'Kedzierski, Lukasz'
'Tuck, Kellie L.'
'Andrews, Philip C.'

_publ_section_title
;
 Stability and toxicity of tris-tolyl bismuth(v) dicarboxylates and their
 biological activity towards Leishmania major.
;
_journal_issue 41
_journal_name_full 'Dalton transactions (Cambridge, England : 2003)'
_journal_page_first 18215
_journal_page_last 18226
_journal_paper_doi 10.1039/c5dt03335g
_journal_volume 44
_journal_year 2015
_chemical_formula_moiety 'C35 H29 Bi Cl2 O6'
_chemical_formula_sum 'C35 H29 Bi Cl2 O6'
_chemical_formula_weight 825.46
_chemical_name_systematic
; 
 ? 
;
_space_group_IT_number 2
_symmetry_cell_setting triclinic
_symmetry_space_group_name_Hall '-P 1'
_symmetry_space_group_name_H-M 'P -1'
_atom_sites_solution_hydrogens geom
_atom_sites_solution_primary direct
_atom_sites_solution_secondary difmap
_audit_creation_method SHELXL-97
_audit_update_record
;
2015-09-24 deposited with the CCDC.
2015-09-24 downloaded from the CCDC.
;
_cell_angle_alpha 107.263(4)
_cell_angle_beta 90.519(4)
_cell_angle_gamma 99.342(4)
_cell_formula_units_Z 2
_cell_length_a 9.0562(4)
_cell_length_b 11.5012(5)
_cell_length_c 16.2432(7)
_cell_measurement_reflns_used 5137
_cell_measurement_temperature 123(2)
_cell_measurement_theta_max 29.1583
_cell_measurement_theta_min 1.9396
_cell_volume 1591.26(13)
_computing_cell_refinement
;
CrysAlisPro, Agilent Technologies,
Version 1.171.35.15 (release 03-08-2011 CrysAlis171 .NET)
(compiled Aug  3 2011,13:03:54)
;
_computing_data_collection
;
CrysAlisPro, Agilent Technologies,
Version 1.171.35.15 (release 03-08-2011 CrysAlis171 .NET)
(compiled Aug  3 2011,13:03:54)
;
_computing_data_reduction
;
CrysAlisPro, Agilent Technologies,
Version 1.171.35.15 (release 03-08-2011 CrysAlis171 .NET)
(compiled Aug  3 2011,13:03:54)
;
_computing_molecular_graphics 'X-Seed (Barbour, 1999)'
_computing_publication_material 'CIFTAB (Sheldrick, 1997)'
_computing_structure_refinement 'SHELXL-97 (Sheldrick, 2008)'
_computing_structure_solution 'SHELXS-97 (Sheldrick, 2008)'
_diffrn_ambient_temperature 123(2)
_diffrn_detector_area_resol_mean 10.3389
_diffrn_measured_fraction_theta_full 0.999
_diffrn_measured_fraction_theta_max 0.877
_diffrn_measurement_device_type 'Xcalibur, Ruby, Gemini ultra'
_diffrn_radiation_monochromator graphite
_diffrn_radiation_source 'Enhance (Mo) X-ray Source'
_diffrn_radiation_type MoK\a
_diffrn_radiation_wavelength 0.7107
_diffrn_reflns_av_R_equivalents 0.0637
_diffrn_reflns_av_sigmaI/netI 0.0776
_diffrn_reflns_limit_h_max 12
_diffrn_reflns_limit_h_min -11
_diffrn_reflns_limit_k_max 15
_diffrn_reflns_limit_k_min -14
_diffrn_reflns_limit_l_max 21
_diffrn_reflns_limit_l_min -22
_diffrn_reflns_number 24451
_diffrn_reflns_theta_full 25.00
_diffrn_reflns_theta_max 29.22
_diffrn_reflns_theta_min 1.94
_exptl_absorpt_coefficient_mu 5.753
_exptl_absorpt_correction_T_max 0.5969
_exptl_absorpt_correction_T_min 0.1298
_exptl_absorpt_correction_type multi-scan
_exptl_absorpt_process_details
;
CrysAlisPro, Agilent Technologies,
Version 1.171.35.15 (release 03-08-2011 CrysAlis171 .NET)
(compiled Aug  3 2011,13:03:54)
Empirical absorption correction using spherical harmonics,
 implemented in SCALE3 ABSPACK scaling algorithm.
;
_exptl_crystal_colour colourless
_exptl_crystal_density_diffrn 1.723
_exptl_crystal_density_method 'not measured'
_exptl_crystal_description rhombic
_exptl_crystal_F_000 808
_exptl_crystal_size_max 0.60
_exptl_crystal_size_mid 0.20
_exptl_crystal_size_min 0.10
_refine_diff_density_max 1.983
_refine_diff_density_min -1.302
_refine_diff_density_rms 0.181
_refine_ls_extinction_method none
_refine_ls_goodness_of_fit_ref 1.037
_refine_ls_hydrogen_treatment mixed
_refine_ls_matrix_type full
_refine_ls_number_parameters 482
_refine_ls_number_reflns 7585
_refine_ls_number_restraints 24
_refine_ls_restrained_S_all 1.036
_refine_ls_R_factor_all 0.0625
_refine_ls_R_factor_gt 0.0400
_refine_ls_shift/su_max 0.001
_refine_ls_shift/su_mean 0.000
_refine_ls_structure_factor_coef Fsqd
_refine_ls_weighting_details 'calc w=1/[\s^2^(Fo^2^)+(0.0265P)^2^+0.0000P] where P=(Fo^2^+2Fc^2^)/3'
_refine_ls_weighting_scheme calc
_refine_ls_wR_factor_gt 0.0672
_refine_ls_wR_factor_ref 0.0769
_reflns_number_gt 6057
_reflns_number_total 7585
_reflns_threshold_expression >2sigma(I)
_cod_data_source_file c5dt03335g2.cif
_cod_data_source_block yo_13
_cod_depositor_comments
;
The following automatic conversions were performed:

'_symmetry_cell_setting' value 'Triclinic' changed to 'triclinic'
according to
/usr/data/users/saulius/crontab/automatic-downloads/rss-feeds/RSC/lib/dictionaries/cif_core.dic
dictionary named 'cif_core.dic' version 2.4.2 from 2011-04-26.

'_exptl_absorpt_correction_type' value 'Multi-scan' changed to
'multi-scan' according to
/usr/data/users/saulius/crontab/automatic-downloads/rss-feeds/RSC/lib/dictionaries/cif_core.dic
dictionary named 'cif_core.dic' version 2.4.2 from 2011-04-26.

Automatic conversion script
Id: cif_fix_values 3271 2015-04-21 07:52:19Z andrius 

 Adding full bibliography for 7036737--7036747.cif.
;
_cod_original_cell_volume 1591.26(12)
_cod_original_sg_symbol_H-M P-1
_cod_database_code 7036741

loop_
_symmetry_equiv_pos_as_xyz
'x, y, z'
'-x, -y, -z'

loop_
_atom_site_label
_atom_site_type_symbol
_atom_site_fract_x
_atom_site_fract_y
_atom_site_fract_z
_atom_site_U_iso_or_equiv
_atom_site_adp_type
_atom_site_occupancy
_atom_site_symmetry_multiplicity
_atom_site_calc_flag
_atom_site_refinement_flags
_atom_site_disorder_assembly
_atom_site_disorder_group
Bi1 Bi 0.861815(19) 0.733855(18) 0.713049(12) 0.02193(7) Uani 1 1 d . . .
Cl1 Cl 0.62014(14) 1.35835(13) 0.77614(9) 0.0363(3) Uani 1 1 d . . .
O1 O 0.7997(3) 0.9288(3) 0.7393(2) 0.0252(8) Uani 1 1 d . . .
C1 C 0.8448(5) 0.9898(5) 0.8184(3) 0.0229(11) Uani 1 1 d . . .
H3 H 0.959(7) 1.072(3) 0.952(4) 0.07(2) Uiso 1 1 d D . .
Cl2 Cl 0.8997(5) 0.0583(3) 0.5392(2) 0.0645(10) Uani 0.50 1 d PD A 1
O2 O 0.9081(4) 0.9407(3) 0.8653(2) 0.0291(8) Uani 1 1 d . . .
C2 C 0.8233(5) 1.1199(4) 0.8527(3) 0.0216(10) Uani 1 1 d . . .
Cl2' Cl 1.2163(3) 0.1546(3) 0.78248(18) 0.0398(7) Uani 0.50 1 d PD B 2
O3 O 0.9671(5) 1.1486(4) 0.9858(2) 0.0420(10) Uani 1 1 d D . .
C3 C 0.8885(6) 1.1942(5) 0.9344(3) 0.0299(12) Uani 1 1 d . . .
O4 O 0.8968(4) 0.5332(3) 0.6718(2) 0.0280(8) Uani 1 1 d . . .
C4 C 0.8738(6) 1.3176(5) 0.9639(3) 0.0356(13) Uani 1 1 d . . .
H4 H 0.9200 1.3677 1.0184 0.043 Uiso 1 1 calc R . .
O5 O 1.0093(4) 0.5807(3) 0.8031(2) 0.0337(9) Uani 1 1 d . . .
C5 C 0.7933(6) 1.3688(5) 0.9155(3) 0.0325(13) Uani 1 1 d . . .
H5 H 0.7839 1.4535 0.9360 0.039 Uiso 1 1 calc R . .
O6 O 1.1468(8) 0.4395(7) 0.8570(5) 0.0345(17) Uani 0.50 1 d PD A 1
H6 H 1.104(12) 0.505(7) 0.862(8) 0.052 Uiso 0.50 1 d PD C 1
C6 C 0.7262(5) 1.2939(5) 0.8363(3) 0.0267(11) Uani 1 1 d . . .
O6' O 0.8051(8) 0.3082(7) 0.5705(5) 0.0357(18) Uani 0.50 1 d PD B 2
H6' H 0.785(13) 0.375(6) 0.608(6) 0.053 Uiso 0.50 1 d PD D 2
C7 C 0.7413(5) 1.1720(4) 0.8047(3) 0.0218(10) Uani 1 1 d . . .
H7 H 0.6955 1.1231 0.7498 0.026 Uiso 1 1 calc R . .
C8 C 0.9651(5) 0.5049(5) 0.7324(3) 0.0275(12) Uani 1 1 d D . .
C9 C 1.008(2) 0.3816(12) 0.7219(11) 0.024(4) Uani 0.50 1 d PDU A 1
C9' C 0.9757(18) 0.3689(11) 0.6992(11) 0.016(3) Uani 0.50 1 d PDU B 2
C10 C 1.0919(19) 0.3561(14) 0.7822(8) 0.022(3) Uani 0.50 1 d PD A 1
C10' C 0.901(2) 0.285(2) 0.6270(15) 0.028(5) Uani 0.50 1 d PD B 2
C11 C 1.1290(16) 0.2359(13) 0.7643(9) 0.030(3) Uani 0.50 1 d PD A 1
H11 H 1.1917 0.2167 0.8039 0.037 Uiso 0.50 1 calc PR A 1
C11' C 0.9209(14) 0.1589(12) 0.6001(8) 0.025(3) Uani 0.50 1 d PD B 2
H11' H 0.8694 0.1023 0.5491 0.029 Uiso 0.50 1 calc PR B 2
C12 C 1.0716(18) 0.1475(13) 0.6877(11) 0.037(5) Uani 0.50 1 d PD A 1
H12 H 1.0981 0.0677 0.6740 0.044 Uiso 0.50 1 calc PR A 1
C12' C 1.0184(14) 0.1200(14) 0.6504(9) 0.027(3) Uani 0.50 1 d PD B 2
H12' H 1.0296 0.0357 0.6354 0.032 Uiso 0.50 1 calc PR B 2
C13 C 0.9773(17) 0.1728(13) 0.6313(8) 0.030(3) Uani 0.50 1 d PD A 1
C13' C 1.0973(16) 0.2052(15) 0.7216(10) 0.026(4) Uani 0.50 1 d PD B 2
C14 C 0.950(2) 0.2880(19) 0.6431(15) 0.031(4) Uani 0.50 1 d PD A 1
H14 H 0.8939 0.3069 0.6005 0.037 Uiso 0.50 1 calc PR A 1
C14' C 1.076(2) 0.3242(15) 0.7476(8) 0.024(3) Uani 0.50 1 d PD B 2
H14' H 1.1274 0.3795 0.7990 0.029 Uiso 0.50 1 calc PR B 2
C15 C 0.7736(5) 0.6939(5) 0.5775(3) 0.0263(11) Uani 1 1 d . . .
C16 C 0.7067(6) 0.7821(5) 0.5550(3) 0.0323(12) Uani 1 1 d . . .
H16 H 0.6989 0.8580 0.5972 0.039 Uiso 1 1 calc R . .
C17 C 0.6504(6) 0.7575(5) 0.4689(3) 0.0324(13) Uani 1 1 d . . .
C18 C 0.6654(6) 0.6461(6) 0.4094(3) 0.0382(14) Uani 1 1 d . . .
H18 H 0.6278 0.6283 0.3514 0.046 Uiso 1 1 calc R . .
C19 C 0.7331(7) 0.5608(6) 0.4323(4) 0.0448(15) Uani 1 1 d . . .
H19 H 0.7423 0.4852 0.3902 0.054 Uiso 1 1 calc R . .
C20 C 0.7886(6) 0.5846(6) 0.5171(3) 0.0397(14) Uani 1 1 d . . .
H20 H 0.8363 0.5260 0.5330 0.048 Uiso 1 1 calc R . .
C21 C 0.5799(7) 0.8516(6) 0.4427(4) 0.0489(16) Uani 1 1 d . . .
H21A H 0.6167 0.8579 0.3874 0.073 Uiso 1 1 calc R . .
H21B H 0.6063 0.9321 0.4869 0.073 Uiso 1 1 calc R . .
H21C H 0.4707 0.8262 0.4368 0.073 Uiso 1 1 calc R . .
C22 C 1.1030(5) 0.8026(4) 0.7201(3) 0.0229(11) Uani 1 1 d . . .
C23 C 1.1873(5) 0.8478(5) 0.7979(3) 0.0269(11) Uani 1 1 d . . .
H23 H 1.1417 0.8477 0.8503 0.032 Uiso 1 1 calc R . .
C24 C 1.3397(5) 0.8936(5) 0.7989(4) 0.0306(12) Uani 1 1 d . . .
C25 C 1.4022(6) 0.8902(5) 0.7202(4) 0.0380(14) Uani 1 1 d . . .
H25 H 1.5058 0.9218 0.7197 0.046 Uiso 1 1 calc R . .
C26 C 1.3171(6) 0.8420(5) 0.6429(4) 0.0369(14) Uani 1 1 d . . .
H26 H 1.3631 0.8388 0.5901 0.044 Uiso 1 1 calc R . .
C27 C 1.1637(5) 0.7980(5) 0.6420(3) 0.0291(12) Uani 1 1 d . . .
H27 H 1.1035 0.7660 0.5894 0.035 Uiso 1 1 calc R . .
C28 C 1.4344(6) 0.9449(5) 0.8831(4) 0.0402(14) Uani 1 1 d . . .
H28A H 1.3723 0.9367 0.9309 0.060 Uiso 1 1 calc R . .
H28B H 1.4751 1.0323 0.8921 0.060 Uiso 1 1 calc R . .
H28C H 1.5170 0.8988 0.8809 0.060 Uiso 1 1 calc R . .
C29 C 0.6852(5) 0.6872(4) 0.7935(3) 0.0227(11) Uani 1 1 d . . .
C30 C 0.7137(5) 0.7014(5) 0.8804(3) 0.0273(11) Uani 1 1 d . . .
H30 H 0.8122 0.7322 0.9065 0.033 Uiso 1 1 calc R . .
C31 C 0.5964(6) 0.6701(5) 0.9291(3) 0.0312(12) Uani 1 1 d . . .
C32 C 0.4520(6) 0.6264(5) 0.8883(3) 0.0331(13) Uani 1 1 d . . .
H32 H 0.3706 0.6058 0.9208 0.040 Uiso 1 1 calc R . .
C33 C 0.4265(6) 0.6128(5) 0.8012(3) 0.0329(13) Uani 1 1 d . . .
H33 H 0.3281 0.5829 0.7748 0.039 Uiso 1 1 calc R . .
C34 C 0.5432(5) 0.6425(5) 0.7525(3) 0.0279(12) Uani 1 1 d . . .
H34 H 0.5266 0.6325 0.6928 0.033 Uiso 1 1 calc R . .
C35 C 0.6231(7) 0.6857(6) 1.0236(4) 0.0469(16) Uani 1 1 d . . .
H35A H 0.5623 0.7439 1.0574 0.070 Uiso 1 1 calc R . .
H35B H 0.7294 0.7178 1.0410 0.070 Uiso 1 1 calc R . .
H35C H 0.5950 0.6055 1.0341 0.070 Uiso 1 1 calc R . .

loop_
_atom_site_aniso_label
_atom_site_aniso_U_11
_atom_site_aniso_U_22
_atom_site_aniso_U_33
_atom_site_aniso_U_23
_atom_site_aniso_U_13
_atom_site_aniso_U_12
Bi1 0.02253(10) 0.02212(11) 0.02187(10) 0.00732(8) -0.00161(7) 0.00481(7)
Cl1 0.0375(7) 0.0312(8) 0.0459(8) 0.0166(7) -0.0014(6) 0.0135(6)
O1 0.0309(18) 0.0192(19) 0.0263(18) 0.0065(15) 0.0025(15) 0.0072(15)
C1 0.021(2) 0.022(3) 0.026(3) 0.009(2) 0.003(2) 0.001(2)
Cl2 0.127(3) 0.0278(18) 0.0296(16) -0.0008(14) 0.0057(18) 0.0055(19)
O2 0.0325(18) 0.028(2) 0.0306(19) 0.0131(17) -0.0038(16) 0.0073(16)
C2 0.024(2) 0.022(3) 0.021(2) 0.009(2) 0.001(2) 0.005(2)
Cl2' 0.0466(15) 0.0445(18) 0.0398(15) 0.0226(14) 0.0003(13) 0.0222(14)
O3 0.059(3) 0.040(3) 0.026(2) 0.006(2) -0.0114(19) 0.014(2)
C3 0.035(3) 0.037(3) 0.021(3) 0.010(2) 0.002(2) 0.010(2)
O4 0.0360(19) 0.022(2) 0.0301(19) 0.0111(16) 0.0035(16) 0.0099(15)
C4 0.046(3) 0.032(3) 0.022(3) -0.002(2) 0.000(3) 0.009(3)
O5 0.036(2) 0.033(2) 0.035(2) 0.0148(19) -0.0062(17) 0.0047(17)
C5 0.038(3) 0.023(3) 0.034(3) 0.002(2) 0.005(3) 0.011(2)
O6 0.034(4) 0.032(5) 0.038(4) 0.011(4) -0.008(3) 0.007(3)
C6 0.025(2) 0.033(3) 0.029(3) 0.015(2) 0.006(2) 0.013(2)
O6' 0.049(4) 0.030(5) 0.028(4) 0.006(3) -0.013(4) 0.012(4)
C7 0.023(2) 0.018(3) 0.023(2) 0.006(2) -0.001(2) -0.001(2)
C8 0.021(2) 0.030(3) 0.034(3) 0.011(3) 0.005(2) 0.006(2)
C9 0.021(7) 0.029(7) 0.024(8) 0.008(5) -0.006(6) 0.007(5)
C9' 0.013(6) 0.023(7) 0.019(7) 0.013(5) 0.002(6) 0.011(5)
C10 0.016(6) 0.019(8) 0.030(9) 0.006(7) 0.009(7) 0.000(5)
C10' 0.016(9) 0.036(9) 0.047(10) 0.025(7) 0.012(7) 0.018(7)
C11 0.035(7) 0.037(9) 0.031(8) 0.023(7) -0.001(7) 0.016(6)
C11' 0.036(7) 0.021(7) 0.014(7) 0.003(6) -0.013(5) 0.003(6)
C12 0.039(10) 0.018(10) 0.049(15) 0.010(9) -0.001(9) -0.005(8)
C12' 0.028(8) 0.019(8) 0.033(9) 0.007(7) -0.004(6) 0.002(6)
C13 0.049(10) 0.023(8) 0.012(7) -0.001(7) -0.001(6) 0.003(7)
C13' 0.027(8) 0.036(11) 0.021(9) 0.018(9) -0.005(8) 0.008(8)
C14 0.035(12) 0.028(9) 0.046(11) 0.027(9) 0.022(9) 0.023(9)
C14' 0.034(7) 0.019(9) 0.015(7) -0.001(6) 0.004(7) 0.004(6)
C15 0.029(3) 0.029(3) 0.022(3) 0.007(2) -0.003(2) 0.006(2)
C16 0.037(3) 0.037(3) 0.025(3) 0.010(3) 0.000(2) 0.013(3)
C17 0.031(3) 0.039(4) 0.031(3) 0.015(3) 0.004(2) 0.011(2)
C18 0.039(3) 0.050(4) 0.024(3) 0.008(3) -0.007(2) 0.009(3)
C19 0.058(4) 0.047(4) 0.023(3) -0.001(3) -0.007(3) 0.015(3)
C20 0.042(3) 0.045(4) 0.032(3) 0.005(3) -0.008(3) 0.018(3)
C21 0.064(4) 0.059(4) 0.031(3) 0.014(3) -0.002(3) 0.029(3)
C22 0.015(2) 0.022(3) 0.034(3) 0.011(2) 0.000(2) 0.0018(19)
C23 0.026(2) 0.026(3) 0.028(3) 0.005(2) -0.003(2) 0.009(2)
C24 0.027(3) 0.022(3) 0.041(3) 0.006(2) -0.004(2) 0.006(2)
C25 0.022(3) 0.038(4) 0.054(4) 0.016(3) 0.001(3) -0.001(2)
C26 0.034(3) 0.043(4) 0.036(3) 0.015(3) 0.011(3) 0.007(3)
C27 0.021(2) 0.036(3) 0.031(3) 0.012(2) -0.002(2) 0.000(2)
C28 0.031(3) 0.039(4) 0.045(3) 0.007(3) -0.011(3) 0.002(3)
C29 0.025(2) 0.021(3) 0.027(3) 0.011(2) 0.013(2) 0.011(2)
C30 0.029(3) 0.027(3) 0.028(3) 0.011(2) 0.000(2) 0.009(2)
C31 0.041(3) 0.029(3) 0.026(3) 0.009(2) 0.008(2) 0.012(2)
C32 0.035(3) 0.034(3) 0.034(3) 0.014(3) 0.011(3) 0.010(2)
C33 0.031(3) 0.028(3) 0.038(3) 0.010(3) 0.003(3) 0.002(2)
C34 0.030(3) 0.027(3) 0.028(3) 0.008(2) 0.003(2) 0.008(2)
C35 0.059(4) 0.054(4) 0.033(3) 0.018(3) 0.009(3) 0.012(3)

loop_
_atom_type_symbol
_atom_type_description
_atom_type_scat_dispersion_real
_atom_type_scat_dispersion_imag
_atom_type_scat_source
C C 0.0033 0.0016 'International Tables Vol C Tables 4.2.6.8 and 6.1.1.4'
H H 0.0000 0.0000 'International Tables Vol C Tables 4.2.6.8 and 6.1.1.4'
O O 0.0106 0.0060 'International Tables Vol C Tables 4.2.6.8 and 6.1.1.4'
Cl Cl 0.1484 0.1585 'International Tables Vol C Tables 4.2.6.8 and 6.1.1.4'
Bi Bi -4.1077 10.2566 'International Tables Vol C Tables 4.2.6.8 and 6.1.1.4'

loop_
_geom_angle_atom_site_label_1
_geom_angle_atom_site_label_2
_geom_angle_atom_site_label_3
_geom_angle
C29 Bi1 C22 140.70(19)
C29 Bi1 C15 111.05(18)
C22 Bi1 C15 108.20(18)
C29 Bi1 O4 89.31(15)
C22 Bi1 O4 92.08(15)
C15 Bi1 O4 85.35(16)
C29 Bi1 O1 90.03(14)
C22 Bi1 O1 93.58(15)
C15 Bi1 O1 87.29(15)
O4 Bi1 O1 171.83(12)
C29 Bi1 O2 76.55(15)
C22 Bi1 O2 76.35(14)
C15 Bi1 O2 136.76(15)
O4 Bi1 O2 137.88(11)
O1 Bi1 O2 49.58(10)
C29 Bi1 O5 78.66(14)
C22 Bi1 O5 74.03(14)
C15 Bi1 O5 131.84(15)
O4 Bi1 O5 46.81(11)
O1 Bi1 O5 140.81(11)
O2 Bi1 O5 91.23(10)
C1 O1 Bi1 106.8(3)
O2 C1 O1 121.0(4)
O2 C1 C2 120.2(4)
O1 C1 C2 118.8(4)
C1 O2 Bi1 82.6(3)
C7 C2 C3 118.7(4)
C7 C2 C1 120.9(4)
C3 C2 C1 120.4(4)
O3 C3 C4 118.3(5)
O3 C3 C2 121.9(5)
C4 C3 C2 119.8(5)
C8 O4 Bi1 112.7(3)
C5 C4 C3 121.1(5)
C8 O5 Bi1 77.6(3)
C4 C5 C6 118.6(5)
C7 C6 C5 121.6(5)
C7 C6 Cl1 119.9(4)
C5 C6 Cl1 118.5(4)
C6 C7 C2 120.2(5)
O5 C8 O4 122.8(5)
O5 C8 C9 112.9(7)
O4 C8 C9 124.1(7)
O5 C8 C9' 129.3(8)
O4 C8 C9' 107.9(7)
C9 C8 C9' 16.8(9)
C10 C9 C14 121.2(12)
C10 C9 C8 123.9(11)
C14 C9 C8 114.9(12)
C10' C9' C14' 117.0(11)
C10' C9' C8 126.0(12)
C14' C9' C8 117.0(12)
O6 C10 C9 123.5(14)
O6 C10 C11 117.4(14)
C9 C10 C11 119.0(11)
C9' C10' O6' 126.6(16)
C9' C10' C11' 121.7(13)
O6' C10' C11' 111.6(15)
C12 C11 C10 118.3(13)
C12' C11' C10' 118.9(12)
C13 C12 C11 121.4(13)
C13' C12' C11' 119.4(12)
C14 C13 C12 121.3(14)
C14 C13 Cl2 118.2(13)
C12 C13 Cl2 120.3(11)
C14' C13' C12' 121.4(14)
C14' C13' Cl2' 120.1(12)
C12' C13' Cl2' 118.4(11)
C13 C14 C9 118.2(16)
C13' C14' C9' 121.6(12)
C20 C15 C16 121.2(5)
C20 C15 Bi1 119.8(4)
C16 C15 Bi1 119.1(4)
C15 C16 C17 119.4(5)
C18 C17 C16 118.3(5)
C18 C17 C21 121.2(5)
C16 C17 C21 120.5(5)
C19 C18 C17 121.5(5)
C18 C19 C20 120.3(5)
C15 C20 C19 119.2(5)
C27 C22 C23 122.8(4)
C27 C22 Bi1 115.2(4)
C23 C22 Bi1 121.9(3)
C22 C23 C24 119.5(5)
C23 C24 C25 118.1(5)
C23 C24 C28 120.7(5)
C25 C24 C28 121.2(5)
C26 C25 C24 121.6(5)
C25 C26 C27 120.3(5)
C22 C27 C26 117.6(5)
C30 C29 C34 122.5(4)
C30 C29 Bi1 121.7(4)
C34 C29 Bi1 115.8(3)
C29 C30 C31 119.4(5)
C30 C31 C32 118.5(5)
C30 C31 C35 120.7(5)
C32 C31 C35 120.8(5)
C33 C32 C31 121.0(5)
C34 C33 C32 120.6(5)
C33 C34 C29 118.0(5)

loop_
_geom_bond_atom_site_label_1
_geom_bond_atom_site_label_2
_geom_bond_distance
Bi1 C29 2.176(4)
Bi1 C22 2.189(4)
Bi1 C15 2.224(5)
Bi1 O4 2.280(3)
Bi1 O1 2.318(3)
Bi1 O2 2.849(3)
Bi1 O5 3.047(3)
Cl1 C6 1.752(5)
O1 C1 1.293(6)
C1 O2 1.257(6)
C1 C2 1.479(7)
Cl2 C13 1.726(13)
C2 C7 1.390(6)
C2 C3 1.411(7)
Cl2' C13' 1.734(13)
O3 C3 1.359(6)
C3 C4 1.386(7)
O4 C8 1.305(6)
C4 C5 1.378(7)
O5 C8 1.234(6)
C5 C6 1.388(7)
O6 C10 1.336(13)
C6 C7 1.374(7)
O6' C10' 1.368(15)
C8 C9 1.490(13)
C8 C9' 1.515(12)
C9 C10 1.36(2)
C9 C14 1.43(2)
C9' C10' 1.37(2)
C9' C14' 1.44(2)
C10 C11 1.42(2)
C10' C11' 1.43(2)
C11 C12 1.384(15)
C11' C12' 1.407(14)
C12 C13 1.371(18)
C12' C13' 1.375(16)
C13 C14 1.35(2)
C13' C14' 1.36(2)
C15 C20 1.373(7)
C15 C16 1.395(7)
C16 C17 1.415(7)
C17 C18 1.384(8)
C17 C21 1.500(8)
C18 C19 1.374(8)
C19 C20 1.394(7)
C22 C27 1.377(6)
C22 C23 1.384(7)
C23 C24 1.393(7)
C24 C25 1.396(7)
C24 C28 1.513(7)
C25 C26 1.381(8)
C26 C27 1.397(7)
C29 C30 1.388(7)
C29 C34 1.389(7)
C30 C31 1.394(7)
C31 C32 1.405(7)
C31 C35 1.505(7)
C32 C33 1.389(7)
C33 C34 1.385(7)
